data_2011222
loop_
_publ_author_name
'Galardon, Erwan'
'Lukas, Michael'
'Le Maux, Paul'
'Toupet, Lo\"ic'
'Roisnel, Thierry'
'Simonneaux, Gerard'

_publ_section_title
;Bis[(<i>R</i>)-1-phenylethyl
 isocyanido](5,10,15,20-tetrakis{2,6-bis[(<i>S</i>)-2,2-dimethyl-1,3-dioxolan-4-ylmethyloxy]phenyl}porphyrin)ruthenium(II)
 at 110K
;
_journal_issue 8
_journal_name_full 'Acta Crystallographica Section C'
_journal_page_first 955
_journal_page_last 956
_journal_paper_doi 10.1107/S0108270100007952
_journal_volume 56
_journal_year 2000
_chemical_formula_iupac '[Ru (C9 H9 N)2 (C92 H108 N4 O24)]'
_chemical_formula_sum 'C110 H126 N6 O24 Ru'
_chemical_formula_weight 2017.24
_chemical_name_systematic
;
 ?
;
_space_group_IT_number 4
_symmetry_cell_setting monoclinic
_symmetry_space_group_name_Hall 'P 2yb'
_symmetry_space_group_name_H-M 'P 1 21 1'
_cell_angle_alpha 90.00
_cell_angle_beta 90.5023(6)
_cell_angle_gamma 90.00
_cell_formula_units_Z 2
_cell_length_a 18.5099(2)
_cell_length_b 15.0831(2)
_cell_length_c 18.5766(2)
_cell_measurement_reflns_used 157703
_cell_measurement_temperature 110(2)
_cell_measurement_theta_max 27.88
_cell_measurement_theta_min 1.0
_cell_volume 5186.14(10)
_computing_cell_refinement 'HKL Scalepack (Otwinowski & Minor 1997)'
_computing_data_collection 'KappaCCD Software (Nonius, 1999)'
_computing_data_reduction 'HKL Denzo and Scalepack (Otwinowski & Minor 1997)'
_computing_molecular_graphics 'PLATON (Spek, 1998)'
_computing_publication_material SHELXL97
_computing_structure_refinement 'SHELXL97 (Sheldrick, 1997)'
_computing_structure_solution 'SIR97 (Altomare et al., 1999)'
_diffrn_ambient_temperature 293(2)
_diffrn_detector_area_resol_mean 19.11
_diffrn_measured_fraction_theta_full .999
_diffrn_measured_fraction_theta_max .999
_diffrn_measurement_device_type 'Enraf-Nonius KappaCCD'
_diffrn_measurement_method 'Area-detector scans (see text)'
_diffrn_radiation_monochromator graphite
_diffrn_radiation_source 'fine-focus sealed tube'
_diffrn_radiation_type MoK\a
_diffrn_radiation_wavelength .71069
_diffrn_reflns_av_R_equivalents .0000
_diffrn_reflns_av_sigmaI/netI .0353
_diffrn_reflns_limit_h_max 24
_diffrn_reflns_limit_h_min -24
_diffrn_reflns_limit_k_max 19
_diffrn_reflns_limit_k_min -19
_diffrn_reflns_limit_l_max 24
_diffrn_reflns_limit_l_min -24
_diffrn_reflns_number 82451
_diffrn_reflns_theta_full 27.87
_diffrn_reflns_theta_max 27.87
_diffrn_reflns_theta_min 2.05
_exptl_absorpt_coefficient_mu .227
_exptl_absorpt_correction_T_max .932
_exptl_absorpt_correction_T_min .895
_exptl_absorpt_correction_type analytical
_exptl_absorpt_process_details '(de Meulenaer & Tompa, 1965; Alcock, 1970)'
_exptl_crystal_colour purple
_exptl_crystal_density_diffrn 1.292
_exptl_crystal_density_method 'not measured'
_exptl_crystal_description block
_exptl_crystal_F_000 2128
_exptl_crystal_size_max .38
_exptl_crystal_size_mid .28
_exptl_crystal_size_min .25
_refine_diff_density_max .783
_refine_diff_density_min -.779
_refine_ls_abs_structure_details 'Flack (1983)'
_refine_ls_abs_structure_Flack '-0.039(12); 11880 Friedel pairs'
_refine_ls_extinction_method none
_refine_ls_goodness_of_fit_ref 1.025
_refine_ls_hydrogen_treatment constr
_refine_ls_matrix_type full
_refine_ls_number_parameters 1270
_refine_ls_number_reflns 24735
_refine_ls_number_restraints 1
_refine_ls_restrained_S_all 1.025
_refine_ls_R_factor_all .049
_refine_ls_R_factor_gt .039
_refine_ls_shift/su_max .002
_refine_ls_shift/su_mean .000
_refine_ls_structure_factor_coef Fsqd
_refine_ls_weighting_details 'calc w = 1/[\s^2^(Fo^2^)+(0.0635P)^2^+1.5527P] where P = (Fo^2^+2Fc^2^)/3'
_refine_ls_weighting_scheme calc
_refine_ls_wR_factor_ref .103
_reflns_number_gt 22116
_reflns_number_total 24735
_reflns_threshold_expression I>2\s(I)
_cod_data_source_file gs1094.cif
_cod_data_source_block I
_cod_depositor_comments
;
The following automatic conversions were performed:
'_symmetry_cell_setting' value 'Monoclinic' changed to 'monoclinic'
according to '/home/saulius/struct/CIF-dictionaries/cif_core.dic'
dictionary named 'cif_core.dic' version 2.4.1 from 2010-06-29.

Automatic conversion script
Id: cif_fix_enum 1527 2010-12-29 10:47:43Z saulius 

The following automatic conversions were performed:

'_symmetry_cell_setting' value 'Monoclinic' changed to 'monoclinic'
according to /home/saulius/struct/CIF-dictionaries/cif_core.dic
dictionary named 'cif_core.dic' version 2.4.1 from 2010-06-29.

Automatic conversion script
Id: cif_fix_values 1715 2011-07-08 13:25:40Z adriana 
;
_cod_original_sg_symbol_H-M 'P 21'
_cod_database_code 2011222

loop_
_symmetry_equiv_pos_as_xyz
'x, y, z'
'-x, y+1/2, -z'

loop_
_atom_site_label
_atom_site_fract_x
_atom_site_fract_y
_atom_site_fract_z
_atom_site_U_iso_or_equiv
_atom_site_adp_type
_atom_site_calc_flag
_atom_site_refinement_flags
_atom_site_occupancy
_atom_site_disorder_assembly
_atom_site_disorder_group
_atom_site_type_symbol
Ru1 .751749(9) .932404(14) .745875(8) .01592(4) Uani d . 1 . . Ru
O1 .80517(9) 1.02513(11) .45832(9) .0266(4) Uani d . 1 . . O
O2 .79289(10) .76721(13) .36453(10) .0334(4) Uani d . 1 . . O
O3 .87141(11) .87271(14) .32525(11) .0427(5) Uani d . 1 . . O
O4 .70496(10) 1.23733(12) .61286(9) .0271(4) Uani d . 1 . . O
O5 .50595(12) 1.20616(17) .68425(11) .0496(5) Uani d . 1 . . O
O6 .51990(12) 1.32027(16) .60516(15) .0577(6) Uani d . 1 . . O
O7 .82490(10) 1.19519(13) .92321(11) .0313(4) Uani d . 1 . . O
O8 .66899(10) 1.31709(13) .81340(10) .0361(4) Uani d . 1 . . O
O9 .74542(12) 1.40873(13) .87484(13) .0479(5) Uani d . 1 . . O
O10 1.02369(9) 1.05688(12) .81714(9) .0273(4) Uani d . 1 . . O
O11 1.06698(12) .81458(14) .80523(10) .0408(5) Uani d . 1 . . O
O12 1.13681(11) .87915(14) .89287(11) .0397(5) Uani d . 1 . . O
O13 .81075(11) .64262(12) .92168(10) .0305(4) Uani d . 1 . . O
O14 .99219(12) .56099(14) .79536(11) .0452(5) Uani d . 1 . . O
O15 .94537(12) .47732(14) .88687(11) .0425(5) Uani d . 1 . . O
O16 .65073(10) .85912(12) 1.00172(9) .0311(4) Uani d . 1 . . O
O17 .65515(13) 1.10374(15) 1.10142(12) .0481(5) Uani d . 1 . . O
O18 .63013(15) .98279(14) 1.16867(11) .0516(6) Uani d . 1 . . O
O19 .68324(10) .65242(13) .58916(11) .0324(4) Uani d . 1 . . O
O20 .84952(11) .51425(15) .66895(11) .0421(5) Uani d . 1 . . O
O21 .83717(11) .51898(14) .54813(10) .0413(5) Uani d . 1 . . O
O22 .48064(9) .81166(13) .65903(10) .0319(4) Uani d . 1 . . O
O23 .35161(11) 1.02424(14) .60975(10) .0389(5) Uani d . 1 . . O
O24 .31420(9) .92625(15) .69239(9) .0359(4) Uani d . 1 . . O
N1 .70220(8) .93131(17) .64645(8) .0163(3) Uani d . 1 . . N
N2 .80617(10) 1.04588(13) .71884(9) .0178(4) Uani d . 1 . . N
N3 .80014(9) .93353(17) .84604(8) .0174(3) Uani d . 1 . . N
N4 .69776(10) .81836(13) .77255(10) .0182(4) Uani d . 1 . . N
N5 .89664(12) .85270(15) .68610(11) .0293(5) Uani d . 1 . . N
N6 .61961(12) 1.04122(15) .80552(12) .0304(5) Uani d . 1 . . N
C1 .65203(12) .87051(15) .62231(12) .0188(4) Uani d . 1 . . C
C2 .62579(14) .89745(17) .55176(13) .0242(5) Uani d . 1 . . C
H2 .5914 .8681 .5237 .029 Uiso calc R 1 . . H
C3 .66069(14) .97329(18) .53442(13) .0242(5) Uani d . 1 . . C
H3 .6547 1.0057 .4922 .029 Uiso calc R 1 . . H
C4 .70912(12) .99481(15) .59351(12) .0186(4) Uani d . 1 . . C
C5 .75597(12) 1.06776(15) .59667(11) .0183(4) Uani d . 1 . . C
C6 .80212(12) 1.08928(16) .65429(11) .0190(4) Uani d . 1 . . C
C7 .85284(13) 1.16287(16) .65532(12) .0215(5) Uani d . 1 . . C
H7 .8612 1.2026 .6180 .026 Uiso calc R 1 . . H
C8 .88559(13) 1.16281(16) .72048(12) .0214(5) Uani d . 1 . . C
H8 .9206 1.2026 .7364 .026 Uiso calc R 1 . . H
C9 .85624(12) 1.08960(16) .76104(12) .0194(4) Uani d . 1 . . C
C10 .87507(12) 1.06763(15) .83179(12) .0198(4) Uani d . 1 . . C
C11 .84854(12) .99537(16) .87107(12) .0199(5) Uani d . 1 . . C
C12 .86776(14) .97419(17) .94447(12) .0222(5) Uani d . 1 . . C
H12 .8997 1.0055 .9738 .027 Uiso calc R 1 . . H
C13 .83086(14) .90051(16) .96264(12) .0221(5) Uani d . 1 . . C
H13 .8327 .8715 1.0068 .027 Uiso calc R 1 . . H
C14 .78781(12) .87509(15) .90057(11) .0189(4) Uani d . 1 . . C
C15 .74154(12) .80193(16) .89757(12) .0205(5) Uani d . 1 . . C
C16 .69989(12) .77599(15) .83795(12) .0182(4) Uani d . 1 . . C
C17 .65223(13) .70074(16) .83603(13) .0234(5) Uani d . 1 . . C
H17 .6435 .6615 .8736 .028 Uiso calc R 1 . . H
C18 .62248(13) .69774(16) .76940(12) .0229(5) Uani d . 1 . . C
H18 .5901 .6554 .7524 .027 Uiso calc R 1 . . H
C19 .65012(12) .77197(15) .72961(12) .0196(4) Uani d . 1 . . C
C20 .62945(12) .79549(16) .65957(12) .0197(4) Uani d . 1 . . C
C21 .75388(12) 1.13169(16) .53436(12) .0204(5) Uani d . 1 . . C
C22 .77841(12) 1.10892(16) .46560(12) .0227(5) Uani d . 1 . . C
C23 .77619(13) 1.17047(18) .40931(12) .0271(5) Uani d . 1 . . C
H23 .7915 1.1543 .3636 .033 Uiso calc R 1 . . H
C24 .75131(13) 1.25490(18) .42168(13) .0283(5) Uani d . 1 . . C
H24 .7512 1.2960 .3843 .034 Uiso calc R 1 . . H
C25 .72640(13) 1.27991(17) .48866(13) .0282(5) Uani d . 1 . . C
H25 .7095 1.3371 .4965 .034 Uiso calc R 1 . . H
C26 .72707(13) 1.21742(17) .54456(12) .0230(5) Uani d . 1 . . C
C27 .82892(15) .99981(19) .38799(14) .0303(6) Uani d . 1 . . C
H27A .8718 1.0327 .3747 .036 Uiso calc R 1 . . H
H27B .7914 1.0107 .3523 .036 Uiso calc R 1 . . H
C28 .84509(15) .90265(18) .39348(14) .0295(6) Uani d . 1 . . C
H28 .8814 .8920 .4312 .035 Uiso calc R 1 . . H
C29 .77898(15) .84505(19) .40623(15) .0335(6) Uani d . 1 . . C
H29A .7742 .8306 .4569 .040 Uiso calc R 1 . . H
H29B .7353 .8745 .3898 .040 Uiso calc R 1 . . H
C30 .83208(15) .79575(19) .30314(14) .0338(6) Uani d . 1 . . C
C31 .7808(2) .8208(2) .24213(17) .0512(8) Uani d . 1 . . C
H31A .8082 .8398 .2013 .061 Uiso calc R 1 . . H
H31B .7499 .8681 .2575 .061 Uiso calc R 1 . . H
H31C .7520 .7703 .2291 .061 Uiso calc R 1 . . H
C32 .88523(17) .7238(2) .28268(16) .0423(7) Uani d . 1 . . C
H32A .9118 .7421 .2411 .051 Uiso calc R 1 . . H
H32B .8594 .6701 .2720 .051 Uiso calc R 1 . . H
H32C .9182 .7135 .3220 .051 Uiso calc R 1 . . H
C33 .64633(14) 1.29806(18) .62154(14) .0308(5) Uani d . 1 . . C
H33A .6569 1.3528 .5963 .037 Uiso calc R 1 . . H
H33B .6407 1.3118 .6722 .037 Uiso calc R 1 . . H
C34 .57663(15) 1.2587(2) .59212(17) .0375(6) Uani d . 1 . . C
H34 .5810 1.2479 .5403 .045 Uiso calc R 1 . . H
C35 .55280(19) 1.1749(2) .6298(2) .0527(8) Uani d . 1 . . C
H35A .5275 1.1356 .5968 .063 Uiso calc R 1 . . H
H35B .5938 1.1437 .6505 .063 Uiso calc R 1 . . H
C36 .47139(18) 1.2806(3) .65633(19) .0563(9) Uani d . 1 . . C
C37 .4604(5) 1.3467(5) .7149(4) .151(3) Uani d . 1 . . C
H37A .4365 1.3981 .6957 .182 Uiso calc R 1 . . H
H37B .5064 1.3636 .7349 .182 Uiso calc R 1 . . H
H37C .4312 1.3210 .7519 .182 Uiso calc R 1 . . H
C38 .4034(2) 1.2529(4) .6149(3) .0963(19) Uani d . 1 . . C
H38A .3798 1.3046 .5960 .116 Uiso calc R 1 . . H
H38B .3713 1.2223 .6467 .116 Uiso calc R 1 . . H
H38C .4165 1.2144 .5760 .116 Uiso calc R 1 . . H
C39 .92581(13) 1.12923(16) .87089(12) .0207(5) Uani d . 1 . . C
C40 .89830(13) 1.19600(17) .91483(13) .0249(5) Uani d . 1 . . C
C41 .94493(15) 1.25479(18) .95106(13) .0291(5) Uani d . 1 . . C
H41 .9265 1.3008 .9788 .035 Uiso calc R 1 . . H
C42 1.01880(15) 1.24299(18) .94471(13) .0299(6) Uani d . 1 . . C
H42 1.0499 1.2807 .9696 .036 Uiso calc R 1 . . H
C43 1.04730(14) 1.17692(17) .90251(13) .0258(5) Uani d . 1 . . C
H43 1.0971 1.1702 .8990 .031 Uiso calc R 1 . . H
C44 1.00090(13) 1.12031(16) .86514(12) .0208(5) Uani d . 1 . . C
C45 .78762(15) 1.2780(2) .93237(15) .0340(6) Uani d . 1 . . C
H45A .8125 1.3135 .9684 .041 Uiso calc R 1 . . H
H45B .7390 1.2668 .9491 .041 Uiso calc R 1 . . H
C46 .78442(15) 1.32804(18) .86213(15) .0357(6) Uani d . 1 . . C
H46 .8332 1.3409 .8449 .043 Uiso calc R 1 . . H
C47 .73958(16) 1.2817(2) .80340(16) .0382(6) Uani d . 1 . . C
H47A .7576 1.2956 .7559 .046 Uiso calc R 1 . . H
H47B .7399 1.2179 .8099 .046 Uiso calc R 1 . . H
C48 .68002(16) 1.40735(18) .83336(16) .0370(6) Uani d . 1 . . C
C49 .61788(18) 1.4346(3) .88111(18) .0549(8) Uani d . 1 . . C
H49A .6239 1.4954 .8953 .066 Uiso calc R 1 . . H
H49B .6172 1.3976 .9231 .066 Uiso calc R 1 . . H
H49C .5732 1.4281 .8551 .066 Uiso calc R 1 . . H
C50 .6879(2) 1.4669(2) .76862(19) .0510(8) Uani d . 1 . . C
H50A .6950 1.5270 .7843 .061 Uiso calc R 1 . . H
H50B .6449 1.4635 .7394 .061 Uiso calc R 1 . . H
H50C .7287 1.4482 .7409 .061 Uiso calc R 1 . . H
C51 1.08808(14) 1.00826(19) .83257(15) .0300(6) Uani d . 1 . . C
H51A 1.1235 1.0472 .8548 .036 Uiso calc R 1 . . H
H51B 1.1082 .9859 .7881 .036 Uiso calc R 1 . . H
C52 1.07227(13) .9307(2) .88318(12) .0306(5) Uani d . 1 . . C
H52 1.0545 .9522 .9295 .037 Uiso calc R 1 . . H
C53 1.02099(16) .86499(19) .85092(15) .0362(6) Uani d . 1 . . C
H53A .9994 .8280 .8876 .043 Uiso calc R 1 . . H
H53B .9830 .8942 .8235 .043 Uiso calc R 1 . . H
C54 1.13543(18) .8084(2) .84080(15) .0410(7) Uani d . 1 . . C
C55 1.1937(2) .8196(3) .7858(2) .0598(10) Uani d . 1 . . C
H55A 1.2401 .8156 .8089 .072 Uiso calc R 1 . . H
H55B 1.1888 .8765 .7631 .072 Uiso calc R 1 . . H
H55C 1.1894 .7738 .7501 .072 Uiso calc R 1 . . H
C56 1.1410(2) .7190(2) .88039(17) .0517(8) Uani d . 1 . . C
H56A 1.1870 .7150 .9045 .062 Uiso calc R 1 . . H
H56B 1.1365 .6715 .8463 .062 Uiso calc R 1 . . H
H56C 1.1030 .7147 .9151 .062 Uiso calc R 1 . . H
C57 .73211(13) .74937(16) .96532(12) .0222(5) Uani d . 1 . . C
C58 .76776(13) .66943(17) .97646(13) .0249(5) Uani d . 1 . . C
C59 .75841(14) .62213(18) 1.04077(14) .0299(5) Uani d . 1 . . C
H59 .7824 .5688 1.0485 .036 Uiso calc R 1 . . H
C60 .71304(15) .65611(19) 1.09219(13) .0326(6) Uani d . 1 . . C
H60 .7071 .6248 1.1349 .039 Uiso calc R 1 . . H
C61 .67604(15) .73482(19) 1.08289(13) .0319(6) Uani d . 1 . . C
H61 .6457 .7564 1.1185 .038 Uiso calc R 1 . . H
C62 .68543(13) .78119(17) 1.01862(12) .0251(5) Uani d . 1 . . C
C63 .85663(16) .56721(18) .93646(15) .0350(6) Uani d . 1 . . C
H63A .8281 .5175 .9532 .042 Uiso calc R 1 . . H
H63B .8922 .5819 .9732 .042 Uiso calc R 1 . . H
C64 .89305(16) .54426(19) .86774(16) .0366(6) Uani d . 1 . . C
H64 .8580 .5210 .8327 .044 Uiso calc R 1 . . H
C65 .94026(17) .6135(2) .83365(16) .0414(7) Uani d . 1 . . C
H65A .9127 .6510 .8011 .050 Uiso calc R 1 . . H
H65B .9636 .6503 .8698 .050 Uiso calc R 1 . . H
C66 .99778(15) .4774(2) .83113(14) .0355(6) Uani d . 1 . . C
C67 .98115(17) .4029(2) .77913(16) .0441(7) Uani d . 1 . . C
H67A 1.0163 .4027 .7414 .053 Uiso calc R 1 . . H
H67B .9338 .4114 .7587 .053 Uiso calc R 1 . . H
H67C .9828 .3473 .8042 .053 Uiso calc R 1 . . H
C68 1.07179(18) .4695(2) .86531(19) .0503(8) Uani d . 1 . . C
H68A 1.1078 .4697 .8284 .060 Uiso calc R 1 . . H
H68B 1.0748 .4151 .8920 .060 Uiso calc R 1 . . H
H68C 1.0798 .5187 .8972 .060 Uiso calc R 1 . . H
C69 .61380(15) .90606(19) 1.05763(14) .0363(6) Uani d . 1 . . C
H69A .5846 .8650 1.0851 .044 Uiso calc R 1 . . H
H69B .5819 .9501 1.0364 .044 Uiso calc R 1 . . H
C70 .66775(17) .9509(2) 1.10689(14) .0399(7) Uani d . 1 . . C
H70 .7057 .9091 1.1215 .048 Uiso calc R 1 . . H
C71 .70140(18) 1.0350(2) 1.07491(18) .0449(7) Uani d . 1 . . C
H71A .7507 1.0431 1.0917 .054 Uiso calc R 1 . . H
H71B .7008 1.0332 1.0227 .054 Uiso calc R 1 . . H
C72 .63349(17) 1.0766(2) 1.17161(16) .0398(6) Uani d . 1 . . C
C73 .55921(19) 1.1119(3) 1.1865(2) .0647(10) Uani d . 1 . . C
H73A .5447 1.0942 1.2338 .078 Uiso calc R 1 . . H
H73B .5257 1.0887 1.1515 .078 Uiso calc R 1 . . H
H73C .5598 1.1755 1.1836 .078 Uiso calc R 1 . . H
C74 .6878(2) 1.1033(3) 1.2285(2) .0609(10) Uani d . 1 . . C
H74A .6714 1.0839 1.2748 .073 Uiso calc R 1 . . H
H74B .6930 1.1666 1.2286 .073 Uiso calc R 1 . . H
H74C .7336 1.0763 1.2183 .073 Uiso calc R 1 . . H
C75 .58028(13) .73079(17) .62228(12) .0223(5) Uani d . 1 . . C
C76 .60962(14) .65535(18) .58999(13) .0265(5) Uani d . 1 . . C
C77 .56599(15) .5876(2) .56175(16) .0352(6) Uani d . 1 . . C
H77 .5863 .5373 .5412 .042 Uiso calc R 1 . . H
C78 .49210(15) .59790(19) .56529(15) .0351(6) Uani d . 1 . . C
H78 .4626 .5537 .5462 .042 Uiso calc R 1 . . H
C79 .45997(15) .67152(19) .59612(15) .0330(6) Uani d . 1 . . C
H79 .4099 .6768 .5977 .040 Uiso calc R 1 . . H
C80 .50500(13) .73811(17) .62493(13) .0241(5) Uani d . 1 . . C
C81 .71811(15) .57283(18) .56808(15) .0306(6) Uani d . 1 . . C
H81A .7057 .5576 .5188 .037 Uiso calc R 1 . . H
H81B .7045 .5241 .5992 .037 Uiso calc R 1 . . H
C82 .79772(14) .59273(18) .57537(14) .0316(5) Uani d . 1 . . C
H82 .8097 .6464 .5483 .038 Uiso calc R 1 . . H
C83 .82375(16) .6015(2) .65288(15) .0380(6) Uani d . 1 . . C
H83A .8622 .6450 .6571 .046 Uiso calc R 1 . . H
H83B .7845 .6181 .6844 .046 Uiso calc R 1 . . H
C84 .88143(16) .4830(2) .60483(16) .0349(6) Uani d . 1 . . C
C85 .95815(16) .5139(3) .59708(18) .0497(8) Uani d . 1 . . C
H85A .9776 .4912 .5530 .060 Uiso calc R 1 . . H
H85B .9865 .4927 .6370 .060 Uiso calc R 1 . . H
H85C .9594 .5775 .5962 .060 Uiso calc R 1 . . H
C86 .8731(2) .3832(2) .6031(2) .0535(9) Uani d . 1 . . C
H86A .8941 .3604 .5598 .064 Uiso calc R 1 . . H
H86B .8227 .3682 .6041 .064 Uiso calc R 1 . . H
H86C .8971 .3578 .6442 .064 Uiso calc R 1 . . H
C87 .40431(14) .82652(19) .65648(15) .0314(6) Uani d . 1 . . C
H87A .3792 .7808 .6832 .038 Uiso calc R 1 . . H
H87B .3869 .8258 .6071 .038 Uiso calc R 1 . . H
C88 .39150(13) .91597(18) .68989(14) .0328(6) Uani d . 1 . . C
H88 .4129 .9193 .7382 .039 Uiso calc R 1 . . H
C89 .41659(16) .9933(2) .64310(18) .0405(7) Uani d . 1 . . C
H89A .4387 1.0394 .6723 .049 Uiso calc R 1 . . H
H89B .4510 .9736 .6074 .049 Uiso calc R 1 . . H
C90 .29628(15) 1.00936(18) .66027(14) .0326(6) Uani d . 1 . . C
C91 .29431(18) 1.0800(2) .71827(16) .0461(7) Uani d . 1 . . C
H91A .2558 1.0674 .7510 .055 Uiso calc R 1 . . H
H91B .2864 1.1369 .6965 .055 Uiso calc R 1 . . H
H91C .3395 1.0805 .7440 .055 Uiso calc R 1 . . H
C92 .22475(16) 1.0017(2) .62220(15) .0417(7) Uani d . 1 . . C
H92A .1874 .9919 .6568 .050 Uiso calc R 1 . . H
H92B .2261 .9528 .5891 .050 Uiso calc R 1 . . H
H92C .2150 1.0555 .5962 .050 Uiso calc R 1 . . H
C93 .83983(13) .87185(15) .70733(11) .0202(5) Uani d . 1 . . C
C94 .96926(14) .8555(2) .65743(14) .0324(6) Uani d . 1 . . C
H94 1.0029 .8347 .6948 .039 Uiso calc R 1 . . H
C95 .97579(13) .79524(19) .59258(13) .0302(5) Uani d . 1 . . C
C96 1.04274(15) .7584(2) .57695(15) .0391(7) Uani d . 1 . . C
H96 1.0817 .7687 .6078 .047 Uiso calc R 1 . . H
C97 1.05212(16) .7066(2) .51595(15) .0434(7) Uani d . 1 . . C
H97 1.0972 .6823 .5062 .052 Uiso calc R 1 . . H
C98 .99486(16) .6913(2) .46995(15) .0373(6) Uani d . 1 . . C
H98 1.0014 .6576 .4286 .045 Uiso calc R 1 . . H
C99 .92757(15) .72583(19) .48536(14) .0338(6) Uani d . 1 . . C
H99 .8885 .7143 .4549 .041 Uiso calc R 1 . . H
C100 .91815(14) .77820(19) .54669(14) .0312(5) Uani d . 1 . . C
H100 .8729 .8017 .5567 .037 Uiso calc R 1 . . H
C101 .98705(19) .9512(2) .6402(2) .0522(9) Uani d . 1 . . C
H10A .9822 .9866 .6829 .063 Uiso calc R 1 . . H
H10B .9545 .9726 .6037 .063 Uiso calc R 1 . . H
H10C 1.0358 .9550 .6232 .063 Uiso calc R 1 . . H
C102 .66865(14) 1.00265(17) .78342(13) .0241(5) Uani d . 1 . . C
C103 .55441(15) 1.07346(19) .83821(15) .0353(6) Uani d . 1 . . C
H103 .5267 1.1061 .8017 .042 Uiso calc R 1 . . H
C104 .50877(15) .9956(2) .86348(15) .0335(6) Uani d . 1 . . C
C105 .53375(16) .9098(2) .86944(16) .0383(7) Uani d . 1 . . C
H105 .5812 .8970 .8571 .046 Uiso calc R 1 . . H
C106 .48923(18) .8422(2) .89358(19) .0490(8) Uani d . 1 . . C
H106 .5070 .7847 .8975 .059 Uiso calc R 1 . . H
C107 .41818(18) .8601(2) .91188(19) .0513(8) Uani d . 1 . . C
H107 .3883 .8148 .9279 .062 Uiso calc R 1 . . H
C108 .39232(17) .9450(3) .9062(2) .0559(9) Uani d . 1 . . C
H108 .3447 .9572 .9183 .067 Uiso calc R 1 . . H
C109 .43711(17) 1.0132(2) .88250(19) .0473(8) Uani d . 1 . . C
H109 .4193 1.0708 .8793 .057 Uiso calc R 1 . . H
C110 .57418(19) 1.1377(2) .89899(19) .0501(8) Uani d . 1 . . C
H11A .6029 1.1852 .8801 .060 Uiso calc R 1 . . H
H11B .6012 1.1068 .9355 .060 Uiso calc R 1 . . H
H11C .5308 1.1614 .9195 .060 Uiso calc R 1 . . H

loop_
_atom_site_aniso_label
_atom_site_aniso_U_11
_atom_site_aniso_U_22
_atom_site_aniso_U_33
_atom_site_aniso_U_12
_atom_site_aniso_U_13
_atom_site_aniso_U_23
Ru1 .01537(7) .01588(7) .01646(7) -.00036(6) -.00208(5) -.00057(7)
O1 .0313(9) .0287(9) .0200(8) .0036(7) .0018(7) -.0025(7)
O2 .0332(10) .0344(10) .0325(9) -.0033(8) .0046(8) -.0064(8)
O3 .0417(11) .0411(12) .0457(11) -.0139(9) .0183(9) -.0199(9)
O4 .0311(9) .0272(9) .0231(8) .0079(7) .0014(7) .0001(7)
O5 .0422(12) .0671(15) .0398(11) .0058(11) .0095(9) .0042(11)
O6 .0340(11) .0513(14) .0881(18) .0116(10) .0162(11) .0147(13)
O7 .0267(9) .0286(10) .0387(10) .0017(8) -.0004(8) -.0070(8)
O8 .0385(10) .0307(10) .0391(10) .0041(8) -.0024(8) -.0013(8)
O9 .0482(12) .0296(11) .0658(14) .0078(9) -.0116(10) -.0116(9)
O10 .0242(9) .0280(9) .0294(9) .0021(7) -.0049(7) -.0047(7)
O11 .0519(12) .0371(11) .0332(10) .0070(9) -.0003(9) -.0058(8)
O12 .0411(11) .0384(11) .0393(10) .0120(9) -.0074(8) .0009(9)
O13 .0341(10) .0275(10) .0299(9) .0093(8) .0007(8) .0024(8)
O14 .0566(13) .0395(12) .0397(11) .0105(10) .0060(10) .0083(9)
O15 .0508(12) .0352(11) .0417(11) .0135(9) .0116(9) .0046(9)
O16 .0348(10) .0336(10) .0249(8) .0075(8) .0027(7) -.0002(7)
O17 .0548(13) .0387(12) .0509(13) .0056(10) .0076(10) .0047(10)
O18 .0892(18) .0324(12) .0338(11) -.0029(12) .0213(11) -.0059(9)
O19 .0198(9) .0281(10) .0493(12) -.0021(7) .0011(8) -.0147(8)
O20 .0425(12) .0461(13) .0376(11) -.0001(10) -.0064(9) .0024(9)
O21 .0416(11) .0471(12) .0350(10) .0196(9) -.0097(8) -.0109(9)
O22 .0163(8) .0350(10) .0444(10) .0006(7) -.0026(7) -.0088(8)
O23 .0450(11) .0380(11) .0340(10) .0057(9) .0112(8) .0056(8)
O24 .0264(8) .0392(10) .0422(9) .0091(9) .0078(7) .0089(10)
N1 .0148(7) .0175(8) .0166(7) -.0010(11) -.0033(6) -.0008(10)
N2 .0161(9) .0209(10) .0164(8) .0005(8) .0000(7) -.0006(7)
N3 .0177(8) .0172(8) .0171(7) .0000(11) -.0006(6) -.0007(10)
N4 .0168(9) .0174(10) .0205(9) .0003(8) -.0021(7) .0003(7)
N5 .0274(11) .0360(12) .0245(10) .0067(9) .0017(8) .0001(9)
N6 .0265(11) .0322(12) .0325(11) .0087(9) .0025(9) -.0015(9)
C1 .0149(10) .0200(11) .0214(10) .0007(9) -.0026(8) -.0029(8)
C2 .0212(12) .0298(12) .0215(11) -.0042(10) -.0048(9) .0000(9)
C3 .0260(12) .0278(12) .0187(11) .0008(10) -.0078(10) .0026(9)
C4 .0164(10) .0210(11) .0183(10) .0018(9) -.0019(8) .0008(8)
C5 .0175(10) .0203(11) .0172(10) .0009(9) .0007(8) -.0007(8)
C6 .0204(11) .0190(11) .0177(10) .0004(9) .0005(8) .0003(8)
C7 .0249(12) .0187(11) .0209(10) -.0057(9) .0012(9) .0011(9)
C8 .0223(11) .0204(12) .0215(10) -.0031(9) -.0010(9) .0009(9)
C9 .0182(11) .0198(11) .0203(10) -.0008(9) -.0003(8) -.0022(9)
C10 .0205(11) .0185(11) .0202(10) -.0011(9) -.0032(8) -.0037(8)
C11 .0195(11) .0233(12) .0170(10) -.0021(9) -.0025(8) -.0024(9)
C12 .0258(12) .0230(12) .0178(10) -.0032(10) -.0051(9) .0000(9)
C13 .0259(12) .0246(11) .0159(10) -.0001(10) -.0034(9) .0017(8)
C14 .0189(11) .0207(11) .0169(10) .0015(9) -.0009(8) -.0004(8)
C15 .0210(11) .0195(11) .0209(10) .0036(9) .0006(9) .0019(9)
C16 .0175(10) .0173(11) .0196(10) -.0001(9) .0007(8) .0007(8)
C17 .0237(12) .0207(12) .0259(11) -.0010(10) -.0015(9) .0044(9)
C18 .0222(12) .0202(12) .0262(11) -.0041(9) -.0014(9) -.0023(9)
C19 .0189(11) .0175(11) .0224(10) .0001(9) -.0018(8) -.0023(8)
C20 .0162(10) .0206(11) .0225(10) -.0003(9) -.0004(8) -.0018(9)
C21 .0195(11) .0238(12) .0180(10) -.0023(9) -.0017(8) .0045(9)
C22 .0199(11) .0263(12) .0219(10) -.0014(9) -.0031(8) .0011(9)
C23 .0241(12) .0400(15) .0173(10) -.0032(11) -.0002(9) .0035(10)
C24 .0233(12) .0352(14) .0264(12) -.0002(10) -.0023(9) .0107(10)
C25 .0295(12) .0249(12) .0302(12) .0046(10) -.0026(10) .0065(10)
C26 .0215(11) .0255(12) .0218(10) .0008(9) .0000(9) .0026(9)
C27 .0301(13) .0357(15) .0251(12) .0017(11) .0049(10) -.0041(11)
C28 .0276(13) .0311(14) .0300(12) -.0013(10) .0049(10) -.0056(10)
C29 .0297(13) .0327(14) .0383(14) .0001(11) .0053(11) -.0050(11)
C30 .0375(14) .0333(14) .0306(13) -.0059(12) .0021(11) -.0071(11)
C31 .059(2) .055(2) .0394(16) -.0081(17) -.0052(14) .0074(15)
C32 .0493(17) .0371(16) .0407(15) -.0014(13) .0103(13) -.0079(13)
C33 .0338(13) .0259(12) .0327(13) .0049(11) .0041(11) -.0042(10)
C34 .0280(13) .0410(16) .0436(16) .0035(12) .0051(12) -.0011(13)
C35 .0456(18) .0463(19) .066(2) -.0066(15) .0190(16) -.0046(16)
C36 .0425(18) .073(2) .0534(19) .0156(17) .0201(15) .0119(18)
C37 .228(8) .106(5) .122(5) .072(6) .088(5) -.018(4)
C38 .039(2) .131(5) .119(4) -.006(2) -.004(2) .072(4)
C39 .0241(12) .0208(12) .0172(10) -.0054(9) -.0026(9) .0015(9)
C40 .0266(12) .0243(12) .0237(11) -.0023(10) -.0038(9) .0002(9)
C41 .0353(14) .0258(13) .0262(12) -.0040(11) -.0041(10) -.0077(10)
C42 .0348(14) .0268(13) .0278(12) -.0106(11) -.0094(10) -.0011(10)
C43 .0249(12) .0281(13) .0242(11) -.0065(10) -.0066(9) .0039(10)
C44 .0217(11) .0216(11) .0191(10) -.0028(9) -.0031(8) .0029(9)
C45 .0327(14) .0325(15) .0369(14) .0042(12) -.0012(11) -.0122(12)
C46 .0346(14) .0276(13) .0450(15) .0012(11) .0018(12) -.0052(11)
C47 .0417(15) .0334(15) .0395(15) .0089(12) -.0011(12) -.0035(12)
C48 .0352(14) .0303(14) .0456(15) .0058(11) -.0001(12) -.0029(11)
C49 .0547(18) .0522(18) .0580(17) .007(2) .0140(15) -.005(2)
C50 .062(2) .0365(16) .0542(19) .0113(15) .0124(16) .0046(14)
C51 .0223(12) .0324(14) .0354(13) .0012(11) .0010(10) -.0023(11)
C52 .0339(12) .0315(12) .0263(10) .0076(13) .0002(9) .0005(13)
C53 .0407(15) .0308(14) .0371(14) -.0026(12) .0052(12) -.0011(11)
C54 .0574(18) .0344(15) .0314(14) .0113(14) .0085(13) .0028(11)
C55 .067(2) .055(2) .058(2) .0202(18) .0272(18) .0118(17)
C56 .077(2) .0366(16) .0416(16) .0184(16) .0076(16) .0077(13)
C57 .0244(12) .0208(11) .0212(10) -.0047(9) -.0039(9) .0011(9)
C58 .0254(12) .0254(12) .0238(11) -.0027(9) -.0030(9) .0028(9)
C59 .0317(13) .0255(13) .0323(13) -.0034(10) -.0081(10) .0073(10)
C60 .0337(14) .0401(15) .0240(12) -.0110(12) -.0017(10) .0106(11)
C61 .0343(14) .0388(15) .0225(11) -.0056(12) .0021(10) .0043(11)
C62 .0240(11) .0303(13) .0211(11) -.0027(10) -.0008(9) .0019(9)
C63 .0397(15) .0238(13) .0415(15) .0064(11) -.0054(12) -.0002(11)
C64 .0371(15) .0305(14) .0420(15) .0037(12) -.0049(12) -.0060(12)
C65 .0450(16) .0384(16) .0406(15) .0068(13) -.0016(13) .0030(12)
C66 .0375(15) .0408(15) .0281(13) .0058(12) .0016(11) .0066(11)
C67 .0458(17) .0492(18) .0374(15) .0079(14) .0032(13) -.0014(12)
C68 .0492(18) .0528(19) .0487(18) -.0014(15) -.0107(15) .0075(15)
C69 .0352(14) .0402(16) .0336(13) .0064(11) .0062(11) -.0028(11)
C70 .0471(16) .044(2) .0283(12) .0040(13) .0046(11) -.0048(12)
C71 .0455(17) .0412(17) .0483(17) -.0015(14) .0104(14) -.0015(14)
C72 .0437(16) .0342(15) .0414(15) .0009(13) .0032(13) -.0037(12)
C73 .0449(19) .075(3) .074(3) .0161(18) .0067(17) -.001(2)
C74 .052(2) .073(3) .058(2) -.0031(19) -.0014(17) -.0157(19)
C75 .0215(12) .0254(13) .0200(10) -.0018(10) -.0046(9) .0031(9)
C76 .0265(12) .0260(13) .0270(12) -.0020(10) -.0012(10) -.0050(10)
C77 .0310(14) .0313(15) .0434(15) -.0026(11) -.0030(12) -.0127(12)
C78 .0330(14) .0290(14) .0432(15) -.0090(11) -.0076(12) -.0093(12)
C79 .0224(13) .0363(15) .0400(14) -.0058(11) -.0066(11) -.0043(12)
C80 .0225(12) .0239(12) .0259(11) -.0018(10) -.0045(9) -.0024(9)
C81 .0342(14) .0255(13) .0322(13) .0050(11) .0002(11) -.0064(10)
C82 .0309(13) .0314(13) .0324(13) .0060(11) -.0007(10) -.0029(11)
C83 .0366(15) .0412(16) .0363(14) -.0012(12) -.0031(12) -.0080(12)
C84 .0329(14) .0352(16) .0366(15) .0059(12) -.0039(12) .0017(12)
C85 .0354(15) .063(2) .0505(18) .0017(15) -.0027(13) .0239(16)
C86 .057(2) .0386(18) .064(2) .0058(16) -.0085(18) -.0019(17)
C87 .0201(12) .0341(15) .0399(14) .0012(11) -.0004(10) .0003(12)
C88 .0254(12) .0391(17) .0341(12) .0032(10) .0027(10) -.0009(11)
C89 .0367(15) .0336(15) .0513(17) .0009(12) .0108(13) .0032(13)
C90 .0379(14) .0333(14) .0265(12) .0097(11) .0030(10) .0023(10)
C91 .0482(18) .052(2) .0382(15) .0088(15) -.0015(13) -.0095(14)
C92 .0432(16) .0509(18) .0311(13) .0128(14) -.0004(12) -.0020(12)
C93 .0263(12) .0190(11) .0152(10) .0030(9) -.0035(9) -.0014(8)
C94 .0219(12) .0463(17) .0291(12) .0049(11) .0027(10) -.0023(11)
C95 .0267(12) .0390(15) .0250(11) .0041(11) .0034(10) .0037(10)
C96 .0273(13) .0589(19) .0311(13) .0134(13) .0010(11) .0015(13)
C97 .0346(15) .059(2) .0365(14) .0227(14) .0087(12) .0039(14)
C98 .0426(16) .0402(16) .0293(12) .0117(13) .0069(11) .0006(11)
C99 .0341(14) .0376(15) .0298(12) .0042(12) .0029(11) .0006(11)
C100 .0252(12) .0383(14) .0301(12) .0056(11) .0038(10) .0033(11)
C101 .0437(17) .055(3) .0577(19) -.0137(15) .0121(15) -.0146(16)
C102 .0283(13) .0219(12) .0220(11) -.0036(10) -.0035(10) -.0001(9)
C103 .0298(13) .0369(15) .0394(14) .0138(11) .0079(11) -.0014(12)
C104 .0306(14) .0393(16) .0307(13) .0092(12) .0028(11) -.0020(11)
C105 .0331(14) .0381(18) .0439(15) .0090(12) .0070(12) -.0024(12)
C106 .0422(17) .0408(17) .064(2) .0049(14) .0127(15) .0007(15)
C107 .0414(17) .053(2) .060(2) -.0055(15) .0143(15) .0018(16)
C108 .0377(16) .061(2) .069(2) .0084(16) .0214(15) .0030(19)
C109 .0354(16) .0472(18) .060(2) .0114(14) .0144(14) -.0022(15)
C110 .056(2) .0392(17) .0551(19) .0015(15) .0212(16) -.0136(14)

loop_
_atom_type_symbol
_atom_type_description
_atom_type_scat_dispersion_real
_atom_type_scat_dispersion_imag
_atom_type_scat_source
C C .0033 .0016 'International Tables Vol C Tables 4.2.6.8 and 6.1.1.4'
H H .0000 .0000 'International Tables Vol C Tables 4.2.6.8 and 6.1.1.4'
N N .0061 .0033 'International Tables Vol C Tables 4.2.6.8 and 6.1.1.4'
O O .0106 .0060 'International Tables Vol C Tables 4.2.6.8 and 6.1.1.4'
Ru Ru -1.2594 .8363 'International Tables Vol C Tables 4.2.6.8 and 6.1.1.4'

loop_
_geom_angle_atom_site_label_1
_geom_angle_atom_site_label_2
_geom_angle_atom_site_label_3
_geom_angle
_geom_angle_publ_flag
C102 Ru1 C93 175.02(11) yes
C102 Ru1 N2 91.39(9) yes
C93 Ru1 N2 83.69(9) yes
C102 Ru1 N4 88.98(9) yes
C93 Ru1 N4 95.95(9) yes
N2 Ru1 N4 179.62(9) yes
C102 Ru1 N1 88.81(9) yes
C93 Ru1 N1 91.90(8) yes
N2 Ru1 N1 90.17(8) yes
N4 Ru1 N1 89.76(8) yes
C102 Ru1 N3 90.59(9) yes
C93 Ru1 N3 88.73(8) yes
N2 Ru1 N3 90.21(8) yes
N4 Ru1 N3 89.86(8) yes
N1 Ru1 N3 179.29(7) yes
C22 O1 C27 116.84(19) no
C30 O2 C29 106.3(2) no
C30 O3 C28 109.5(2) no
C26 O4 C33 118.55(19) no
C36 O5 C35 106.5(3) no
C34 O6 C36 107.8(2) no
C40 O7 C45 118.9(2) no
C47 O8 C48 105.2(2) no
C48 O9 C46 108.9(2) no
C44 O10 C51 119.17(19) no
C53 O11 C54 106.9(2) no
C52 O12 C54 107.9(2) no
C58 O13 C63 116.0(2) no
C66 O14 C65 107.6(2) no
C66 O15 C64 106.3(2) no
C62 O16 C69 118.76(19) no
C72 O17 C71 106.3(2) no
C72 O18 C70 110.2(2) no
C76 O19 C81 119.2(2) no
C84 O20 C83 105.7(2) no
C82 O21 C84 109.0(2) no
C80 O22 C87 116.4(2) no
C90 O23 C89 105.8(2) no
C90 O24 C88 108.0(2) no
C1 N1 C4 107.26(17) no
C1 N1 Ru1 126.32(16) no
C4 N1 Ru1 126.27(16) no
C6 N2 C9 107.54(19) no
C6 N2 Ru1 126.23(15) no
C9 N2 Ru1 126.16(15) no
C14 N3 C11 107.50(17) no
C14 N3 Ru1 126.30(16) no
C11 N3 Ru1 126.15(16) no
C16 N4 C19 106.83(19) no
C16 N4 Ru1 126.41(15) no
C19 N4 Ru1 126.70(15) no
C93 N5 C94 163.9(3) yes
C102 N6 C103 169.3(3) yes
N1 C1 C20 125.7(2) no
N1 C1 C2 109.1(2) no
C20 C1 C2 125.2(2) no
C3 C2 C1 107.1(2) no
C3 C2 H2 126.4 no
C1 C2 H2 126.4 no
C2 C3 C4 107.6(2) no
C2 C3 H3 126.2 no
C4 C3 H3 126.2 no
N1 C4 C5 125.2(2) no
N1 C4 C3 108.9(2) no
C5 C4 C3 125.9(2) no
C6 C5 C4 125.9(2) no
C6 C5 C21 116.7(2) no
C4 C5 C21 117.29(19) no
N2 C6 C5 125.9(2) no
N2 C6 C7 108.88(19) no
C5 C6 C7 125.2(2) no
C8 C7 C6 107.2(2) no
C8 C7 H7 126.4 no
C6 C7 H7 126.4 no
C7 C8 C9 107.5(2) no
C7 C8 H8 126.3 no
C9 C8 H8 126.3 no
N2 C9 C10 125.7(2) no
N2 C9 C8 108.86(19) no
C10 C9 C8 125.4(2) no
C9 C10 C11 126.0(2) no
C9 C10 C39 117.2(2) no
C11 C10 C39 116.66(19) no
N3 C11 C10 125.6(2) no
N3 C11 C12 109.0(2) no
C10 C11 C12 125.4(2) no
C13 C12 C11 107.3(2) no
C13 C12 H12 126.3 no
C11 C12 H12 126.3 no
C12 C13 C14 107.2(2) no
C12 C13 H13 126.4 no
C14 C13 H13 126.4 no
N3 C14 C15 126.0(2) no
N3 C14 C13 109.0(2) no
C15 C14 C13 125.0(2) no
C14 C15 C16 125.8(2) no
C14 C15 C57 117.4(2) no
C16 C15 C57 116.7(2) no
N4 C16 C15 125.5(2) no
N4 C16 C17 109.43(19) no
C15 C16 C17 125.0(2) no
C18 C17 C16 107.1(2) no
C18 C17 H17 126.4 no
C16 C17 H17 126.4 no
C17 C18 C19 107.5(2) no
C17 C18 H18 126.2 no
C19 C18 H18 126.2 no
N4 C19 C20 125.4(2) no
N4 C19 C18 109.10(19) no
C20 C19 C18 125.4(2) no
C1 C20 C19 126.0(2) no
C1 C20 C75 118.9(2) no
C19 C20 C75 115.1(2) no
C26 C21 C22 117.9(2) no
C26 C21 C5 119.6(2) no
C22 C21 C5 122.5(2) no
O1 C22 C23 123.3(2) no
O1 C22 C21 116.0(2) no
C23 C22 C21 120.7(2) no
C24 C23 C22 119.9(2) no
C24 C23 H23 120.1 no
C22 C23 H23 120.1 no
C23 C24 C25 121.2(2) no
C23 C24 H24 119.4 no
C25 C24 H24 119.4 no
C24 C25 C26 118.8(2) no
C24 C25 H25 120.6 no
C26 C25 H25 120.6 no
O4 C26 C21 115.9(2) no
O4 C26 C25 122.5(2) no
C21 C26 C25 121.5(2) no
O1 C27 C28 105.1(2) no
O1 C27 H27A 110.7 no
C28 C27 H27A 110.7 no
O1 C27 H27B 110.7 no
C28 C27 H27B 110.7 no
H27A C27 H27B 108.8 no
O3 C28 C27 108.5(2) no
O3 C28 C29 103.7(2) no
C27 C28 C29 114.1(2) no
O3 C28 H28 110.1 no
C27 C28 H28 110.1 no
C29 C28 H28 110.1 no
O2 C29 C28 103.6(2) no
O2 C29 H29A 111.0 no
C28 C29 H29A 111.0 no
O2 C29 H29B 111.0 no
C28 C29 H29B 111.0 no
H29A C29 H29B 109.0 no
O2 C30 O3 106.1(2) no
O2 C30 C32 108.7(2) no
O3 C30 C32 108.9(2) no
O2 C30 C31 110.7(2) no
O3 C30 C31 109.0(3) no
C32 C30 C31 113.2(2) no
C30 C31 H31A 109.5 no
C30 C31 H31B 109.5 no
H31A C31 H31B 109.5 no
C30 C31 H31C 109.5 no
H31A C31 H31C 109.5 no
H31B C31 H31C 109.5 no
C30 C32 H32A 109.5 no
C30 C32 H32B 109.5 no
H32A C32 H32B 109.5 no
C30 C32 H32C 109.5 no
H32A C32 H32C 109.5 no
H32B C32 H32C 109.5 no
O4 C33 C34 110.6(2) no
O4 C33 H33A 109.5 no
C34 C33 H33A 109.5 no
O4 C33 H33B 109.5 no
C34 C33 H33B 109.5 no
H33A C33 H33B 108.1 no
O6 C34 C35 104.4(2) no
O6 C34 C33 108.0(2) no
C35 C34 C33 114.3(3) no
O6 C34 H34 110.0 no
C35 C34 H34 110.0 no
C33 C34 H34 110.0 no
O5 C35 C34 103.6(3) no
O5 C35 H35A 111.0 no
C34 C35 H35A 111.0 no
O5 C35 H35B 111.0 no
C34 C35 H35B 111.0 no
H35A C35 H35B 109.0 no
O5 C36 O6 107.1(2) no
O5 C36 C37 109.5(4) no
O6 C36 C37 107.0(4) no
O5 C36 C38 110.0(4) no
O6 C36 C38 107.2(3) no
C37 C36 C38 115.7(5) no
C36 C37 H37A 109.5 no
C36 C37 H37B 109.5 no
H37A C37 H37B 109.5 no
C36 C37 H37C 109.5 no
H37A C37 H37C 109.5 no
H37B C37 H37C 109.5 no
C36 C38 H38A 109.5 no
C36 C38 H38B 109.5 no
H38A C38 H38B 109.5 no
C36 C38 H38C 109.5 no
H38A C38 H38C 109.5 no
H38B C38 H38C 109.5 no
C40 C39 C44 118.8(2) no
C40 C39 C10 119.9(2) no
C44 C39 C10 121.3(2) no
O7 C40 C39 115.3(2) no
O7 C40 C41 123.9(2) no
C39 C40 C41 120.7(2) no
C42 C41 C40 118.7(2) no
C42 C41 H41 120.6 no
C40 C41 H41 120.6 no
C43 C42 C41 121.7(2) no
C43 C42 H42 119.2 no
C41 C42 H42 119.2 no
C42 C43 C44 119.4(2) no
C42 C43 H43 120.3 no
C44 C43 H43 120.3 no
O10 C44 C43 123.9(2) no
O10 C44 C39 115.2(2) no
C43 C44 C39 120.7(2) no
O7 C45 C46 110.3(2) no
O7 C45 H45A 109.6 no
C46 C45 H45A 109.6 no
O7 C45 H45B 109.6 no
C46 C45 H45B 109.6 no
H45A C45 H45B 108.1 no
O9 C46 C45 107.3(2) no
O9 C46 C47 103.5(2) no
C45 C46 C47 113.8(2) no
O9 C46 H46 110.6 no
C45 C46 H46 110.6 no
C47 C46 H46 110.6 no
O8 C47 C46 103.1(2) no
O8 C47 H47A 111.1 no
C46 C47 H47A 111.1 no
O8 C47 H47B 111.1 no
C46 C47 H47B 111.1 no
H47A C47 H47B 109.1 no
O8 C48 O9 105.8(2) no
O8 C48 C50 112.1(3) no
O9 C48 C50 109.5(3) no
O8 C48 C49 107.7(3) no
O9 C48 C49 108.9(3) no
C50 C48 C49 112.6(3) no
C48 C49 H49A 109.5 no
C48 C49 H49B 109.5 no
H49A C49 H49B 109.5 no
C48 C49 H49C 109.5 no
H49A C49 H49C 109.5 no
H49B C49 H49C 109.5 no
C48 C50 H50A 109.5 no
C48 C50 H50B 109.5 no
H50A C50 H50B 109.5 no
C48 C50 H50C 109.5 no
H50A C50 H50C 109.5 no
H50B C50 H50C 109.5 no
O10 C51 C52 110.6(2) no
O10 C51 H51A 109.5 no
C52 C51 H51A 109.5 no
O10 C51 H51B 109.5 no
C52 C51 H51B 109.5 no
H51A C51 H51B 108.1 no
O12 C52 C53 102.5(2) no
O12 C52 C51 109.1(2) no
C53 C52 C51 112.6(2) no
O12 C52 H52 110.8 no
C53 C52 H52 110.8 no
C51 C52 H52 110.8 no
O11 C53 C52 102.2(2) no
O11 C53 H53A 111.3 no
C52 C53 H53A 111.3 no
O11 C53 H53B 111.3 no
C52 C53 H53B 111.3 no
H53A C53 H53B 109.2 no
O11 C54 O12 105.8(2) no
O11 C54 C55 108.5(3) no
O12 C54 C55 111.4(3) no
O11 C54 C56 109.5(3) no
O12 C54 C56 109.1(2) no
C55 C54 C56 112.2(3) no
C54 C55 H55A 109.5 no
C54 C55 H55B 109.5 no
H55A C55 H55B 109.5 no
C54 C55 H55C 109.5 no
H55A C55 H55C 109.5 no
H55B C55 H55C 109.5 no
C54 C56 H56A 109.5 no
C54 C56 H56B 109.5 no
H56A C56 H56B 109.5 no
C54 C56 H56C 109.5 no
H56A C56 H56C 109.5 no
H56B C56 H56C 109.5 no
C58 C57 C62 119.1(2) no
C58 C57 C15 121.7(2) no
C62 C57 C15 119.2(2) no
O13 C58 C57 115.3(2) no
O13 C58 C59 124.3(2) no
C57 C58 C59 120.4(2) no
C60 C59 C58 118.8(2) no
C60 C59 H59 120.6 no
C58 C59 H59 120.6 no
C59 C60 C61 122.6(2) no
C59 C60 H60 118.7 no
C61 C60 H60 118.7 no
C60 C61 C62 118.2(2) no
C60 C61 H61 120.9 no
C62 C61 H61 120.9 no
O16 C62 C61 124.2(2) no
O16 C62 C57 114.9(2) no
C61 C62 C57 120.9(2) no
O13 C63 C64 106.8(2) no
O13 C63 H63A 110.4 no
C64 C63 H63A 110.4 no
O13 C63 H63B 110.4 no
C64 C63 H63B 110.4 no
H63A C63 H63B 108.6 no
O15 C64 C63 105.0(2) no
O15 C64 C65 101.5(2) no
C63 C64 C65 117.9(2) no
O15 C64 H64 110.6 no
C63 C64 H64 110.6 no
C65 C64 H64 110.6 no
O14 C65 C64 102.6(2) no
O14 C65 H65A 111.2 no
C64 C65 H65A 111.2 no
O14 C65 H65B 111.2 no
C64 C65 H65B 111.2 no
H65A C65 H65B 109.2 no
O15 C66 O14 107.0(2) no
O15 C66 C68 108.4(2) no
O14 C66 C68 109.1(3) no
O15 C66 C67 109.1(2) no
O14 C66 C67 110.2(2) no
C68 C66 C67 112.9(3) no
C66 C67 H67A 109.5 no
C66 C67 H67B 109.5 no
H67A C67 H67B 109.5 no
C66 C67 H67C 109.5 no
H67A C67 H67C 109.5 no
H67B C67 H67C 109.5 no
C66 C68 H68A 109.5 no
C66 C68 H68B 109.5 no
H68A C68 H68B 109.5 no
C66 C68 H68C 109.5 no
H68A C68 H68C 109.5 no
H68B C68 H68C 109.5 no
O16 C69 C70 110.1(2) no
O16 C69 H69A 109.6 no
C70 C69 H69A 109.6 no
O16 C69 H69B 109.6 no
C70 C69 H69B 109.6 no
H69A C69 H69B 108.2 no
O18 C70 C69 108.2(2) no
O18 C70 C71 103.6(2) no
C69 C70 C71 113.9(3) no
O18 C70 H70 110.3 no
C69 C70 H70 110.3 no
C71 C70 H70 110.3 no
O17 C71 C70 102.6(2) no
O17 C71 H71A 111.2 no
C70 C71 H71A 111.2 no
O17 C71 H71B 111.2 no
C70 C71 H71B 111.2 no
H71A C71 H71B 109.2 no
O18 C72 O17 105.3(2) no
O18 C72 C73 108.7(3) no
O17 C72 C73 109.3(3) no
O18 C72 C74 108.8(3) no
O17 C72 C74 111.9(3) no
C73 C72 C74 112.5(3) no
C72 C73 H73A 109.5 no
C72 C73 H73B 109.5 no
H73A C73 H73B 109.5 no
C72 C73 H73C 109.5 no
H73A C73 H73C 109.5 no
H73B C73 H73C 109.5 no
C72 C74 H74A 109.5 no
C72 C74 H74B 109.5 no
H74A C74 H74B 109.5 no
C72 C74 H74C 109.5 no
H74A C74 H74C 109.5 no
H74B C74 H74C 109.5 no
C76 C75 C80 118.0(2) no
C76 C75 C20 119.4(2) no
C80 C75 C20 122.2(2) no
O19 C76 C75 115.0(2) no
O19 C76 C77 123.0(2) no
C75 C76 C77 121.9(2) no
C78 C77 C76 118.0(3) no
C78 C77 H77 121.0 no
C76 C77 H77 121.0 no
C77 C78 C79 122.6(2) no
C77 C78 H78 118.7 no
C79 C78 H78 118.7 no
C78 C79 C80 118.3(2) no
C78 C79 H79 120.9 no
C80 C79 H79 120.9 no
O22 C80 C75 114.6(2) no
O22 C80 C79 124.2(2) no
C75 C80 C79 121.1(2) no
O19 C81 C82 104.7(2) no
O19 C81 H81A 110.8 no
C82 C81 H81A 110.8 no
O19 C81 H81B 110.8 no
C82 C81 H81B 110.8 no
H81A C81 H81B 108.9 no
O21 C82 C81 108.4(2) no
O21 C82 C83 104.2(2) no
C81 C82 C83 113.8(2) no
O21 C82 H82 110.1 no
C81 C82 H82 110.1 no
C83 C82 H82 110.1 no
O20 C83 C82 102.7(2) no
O20 C83 H83A 111.2 no
C82 C83 H83A 111.2 no
O20 C83 H83B 111.2 no
C82 C83 H83B 111.2 no
H83A C83 H83B 109.1 no
O20 C84 O21 104.6(2) no
O20 C84 C85 112.3(3) no
O21 C84 C85 110.3(3) no
O20 C84 C86 107.8(3) no
O21 C84 C86 107.6(3) no
C85 C84 C86 113.7(3) no
C84 C85 H85A 109.5 no
C84 C85 H85B 109.5 no
H85A C85 H85B 109.5 no
C84 C85 H85C 109.5 no
H85A C85 H85C 109.5 no
H85B C85 H85C 109.5 no
C84 C86 H86A 109.5 no
C84 C86 H86B 109.5 no
H86A C86 H86B 109.5 no
C84 C86 H86C 109.5 no
H86A C86 H86C 109.5 no
H86B C86 H86C 109.5 no
O22 C87 C88 106.6(2) no
O22 C87 H87A 110.4 no
C88 C87 H87A 110.4 no
O22 C87 H87B 110.4 no
C88 C87 H87B 110.4 no
H87A C87 H87B 108.6 no
O24 C88 C87 105.7(2) no
O24 C88 C89 104.1(2) no
C87 C88 C89 113.6(2) no
O24 C88 H88 111.1 no
C87 C88 H88 111.1 no
C89 C88 H88 111.1 no
O23 C89 C88 103.7(2) no
O23 C89 H89A 111.0 no
C88 C89 H89A 111.0 no
O23 C89 H89B 111.0 no
C88 C89 H89B 111.0 no
H89A C89 H89B 109.0 no
O23 C90 O24 104.5(2) no
O23 C90 C92 109.9(2) no
O24 C90 C92 109.3(2) no
O23 C90 C91 112.5(3) no
O24 C90 C91 109.1(2) no
C92 C90 C91 111.3(2) no
C90 C91 H91A 109.5 no
C90 C91 H91B 109.5 no
H91A C91 H91B 109.5 no
C90 C91 H91C 109.5 no
H91A C91 H91C 109.5 no
H91B C91 H91C 109.5 no
C90 C92 H92A 109.5 no
C90 C92 H92B 109.5 no
H92A C92 H92B 109.5 no
C90 C92 H92C 109.5 no
H92A C92 H92C 109.5 no
H92B C92 H92C 109.5 no
N5 C93 Ru1 167.0(2) yes
N5 C94 C101 108.0(2) no
N5 C94 C95 110.8(2) no
C101 C94 C95 112.6(2) no
N5 C94 H94 108.4 no
C101 C94 H94 108.4 no
C95 C94 H94 108.4 no
C100 C95 C96 118.7(3) no
C100 C95 C94 122.3(2) no
C96 C95 C94 118.9(2) no
C97 C96 C95 120.9(3) no
C97 C96 H96 119.6 no
C95 C96 H96 119.6 no
C98 C97 C96 120.1(3) no
C98 C97 H97 120.0 no
C96 C97 H97 120.0 no
C97 C98 C99 119.9(3) no
C97 C98 H98 120.0 no
C99 C98 H98 120.0 no
C98 C99 C100 120.0(3) no
C98 C99 H99 120.0 no
C100 C99 H99 120.0 no
C95 C100 C99 120.4(2) no
C95 C100 H100 119.8 no
C99 C100 H100 119.8 no
C94 C101 H10A 109.5 no
C94 C101 H10B 109.5 no
H10A C101 H10B 109.5 no
C94 C101 H10C 109.5 no
H10A C101 H10C 109.5 no
H10B C101 H10C 109.5 no
N6 C102 Ru1 178.2(2) yes
N6 C103 C104 109.8(2) no
N6 C103 C110 109.2(2) no
C104 C103 C110 113.0(2) no
N6 C103 H103 108.2 no
C104 C103 H103 108.2 no
C110 C103 H103 108.2 no
C105 C104 C109 118.4(3) no
C105 C104 C103 124.2(2) no
C109 C104 C103 117.4(3) no
C104 C105 C106 121.1(3) no
C104 C105 H105 119.5 no
C106 C105 H105 119.5 no
C105 C106 C107 120.1(3) no
C105 C106 H106 119.9 no
C107 C106 H106 119.9 no
C108 C107 C106 119.7(3) no
C108 C107 H107 120.2 no
C106 C107 H107 120.2 no
C107 C108 C109 120.3(3) no
C107 C108 H108 119.8 no
C109 C108 H108 119.8 no
C108 C109 C104 120.4(3) no
C108 C109 H109 119.8 no
C104 C109 H109 119.8 no
C103 C110 H11A 109.5 no
C103 C110 H11B 109.5 no
H11A C110 H11B 109.5 no
C103 C110 H11C 109.5 no
H11A C110 H11C 109.5 no
H11B C110 H11C 109.5 no

loop_
_geom_bond_atom_site_label_1
_geom_bond_atom_site_label_2
_geom_bond_site_symmetry_2
_geom_bond_distance
_geom_bond_publ_flag
Ru1 C102 . 1.998(3) yes
Ru1 C93 . 2.006(2) yes
Ru1 N2 . 2.051(2) yes
Ru1 N4 . 2.0522(19) yes
Ru1 N1 . 2.0549(15) yes
Ru1 N3 . 2.0581(15) yes
O1 C22 . 1.363(3) no
O1 C27 . 1.434(3) no
O2 C30 . 1.424(3) no
O2 C29 . 1.431(3) no
O3 C30 . 1.429(3) no
O3 C28 . 1.435(3) no
O4 C26 . 1.370(3) no
O4 C33 . 1.430(3) no
O5 C36 . 1.390(4) no
O5 C35 . 1.419(4) no
O6 C34 . 1.425(4) no
O6 C36 . 1.443(4) no
O7 C40 . 1.369(3) no
O7 C45 . 1.438(3) no
O8 C47 . 1.425(3) no
O8 C48 . 1.425(3) no
O9 C48 . 1.429(4) no
O9 C46 . 1.436(3) no
O10 C44 . 1.377(3) no
O10 C51 . 1.426(3) no
O11 C53 . 1.427(3) no
O11 C54 . 1.427(4) no
O12 C52 . 1.435(3) no
O12 C54 . 1.441(4) no
O13 C58 . 1.359(3) no
O13 C63 . 1.444(3) no
O14 C66 . 1.429(3) no
O14 C65 . 1.439(4) no
O15 C66 . 1.425(3) no
O15 C64 . 1.441(3) no
O16 C62 . 1.375(3) no
O16 C69 . 1.435(3) no
O17 C72 . 1.427(4) no
O17 C71 . 1.434(4) no
O18 C72 . 1.418(4) no
O18 C70 . 1.431(3) no
O19 C76 . 1.364(3) no
O19 C81 . 1.420(3) no
O20 C84 . 1.415(4) no
O20 C83 . 1.430(4) no
O21 C82 . 1.426(3) no
O21 C84 . 1.435(3) no
O22 C80 . 1.357(3) no
O22 C87 . 1.431(3) no
O23 C90 . 1.413(3) no
O23 C89 . 1.426(4) no
O24 C90 . 1.426(3) no
O24 C88 . 1.440(3) no
N1 C1 . 1.377(3) no
N1 C4 . 1.380(3) no
N2 C6 . 1.368(3) no
N2 C9 . 1.377(3) no
N3 C14 . 1.364(3) no
N3 C11 . 1.372(3) no
N4 C16 . 1.373(3) no
N4 C19 . 1.375(3) no
N5 C93 . 1.163(3) yes
N5 C94 . 1.451(3) yes
N6 C102 . 1.157(3) yes
N6 C103 . 1.440(3) yes
C1 C20 . 1.393(3) no
C1 C2 . 1.452(3) no
C2 C3 . 1.354(4) no
C2 H2 . .9300 no
C3 C4 . 1.448(3) no
C3 H3 . .9300 no
C4 C5 . 1.402(3) no
C5 C6 . 1.402(3) no
C5 C21 . 1.507(3) no
C6 C7 . 1.454(3) no
C7 C8 . 1.349(3) no
C7 H7 . .9300 no
C8 C9 . 1.446(3) no
C8 H8 . .9300 no
C9 C10 . 1.397(3) no
C10 C11 . 1.403(3) no
C10 C39 . 1.504(3) no
C11 C12 . 1.442(3) no
C12 C13 . 1.349(3) no
C12 H12 . .9300 no
C13 C14 . 1.448(3) no
C13 H13 . .9300 no
C14 C15 . 1.398(3) no
C15 C16 . 1.400(3) no
C15 C57 . 1.499(3) no
C16 C17 . 1.438(3) no
C17 C18 . 1.351(3) no
C17 H17 . .9300 no
C18 C19 . 1.438(3) no
C18 H18 . .9300 no
C19 C20 . 1.399(3) no
C20 C75 . 1.500(3) no
C21 C26 . 1.398(3) no
C21 C22 . 1.402(3) no
C22 C23 . 1.399(3) no
C23 C24 . 1.374(4) no
C23 H23 . .9300 no
C24 C25 . 1.383(4) no
C24 H24 . .9300 no
C25 C26 . 1.402(3) no
C25 H25 . .9300 no
C27 C28 . 1.499(4) no
C27 H27A . .9700 no
C27 H27B . .9700 no
C28 C29 . 1.521(4) no
C28 H28 . .9800 no
C29 H29A . .9700 no
C29 H29B . .9700 no
C30 C32 . 1.516(4) no
C30 C31 . 1.519(4) no
C31 H31A . .9600 no
C31 H31B . .9600 no
C31 H31C . .9600 no
C32 H32A . .9600 no
C32 H32B . .9600 no
C32 H32C . .9600 no
C33 C34 . 1.518(4) no
C33 H33A . .9700 no
C33 H33B . .9700 no
C34 C35 . 1.512(5) no
C34 H34 . .9800 no
C35 H35A . .9700 no
C35 H35B . .9700 no
C36 C37 . 1.492(7) no
C36 C38 . 1.526(6) no
C37 H37A . .9600 no
C37 H37B . .9600 no
C37 H37C . .9600 no
C38 H38A . .9600 no
C38 H38B . .9600 no
C38 H38C . .9600 no
C39 C40 . 1.395(3) no
C39 C44 . 1.401(3) no
C40 C41 . 1.405(3) no
C41 C42 . 1.385(4) no
C41 H41 . .9300 no
C42 C43 . 1.376(4) no
C42 H42 . .9300 no
C43 C44 . 1.392(3) no
C43 H43 . .9300 no
C45 C46 . 1.508(4) no
C45 H45A . .9700 no
C45 H45B . .9700 no
C46 C47 . 1.534(4) no
C46 H46 . .9800 no
C47 H47A . .9700 no
C47 H47B . .9700 no
C48 C50 . 1.509(4) no
C48 C49 . 1.515(4) no
C49 H49A . .9600 no
C49 H49B . .9600 no
C49 H49C . .9600 no
C50 H50A . .9600 no
C50 H50B . .9600 no
C50 H50C . .9600 no
C51 C52 . 1.531(4) no
C51 H51A . .9700 no
C51 H51B . .9700 no
C52 C53 . 1.494(4) no
C52 H52 . .9800 no
C53 H53A . .9700 no
C53 H53B . .9700 no
C54 C55 . 1.502(4) no
C54 C56 . 1.538(4) no
C55 H55A . .9600 no
C55 H55B . .9600 no
C55 H55C . .9600 no
C56 H56A . .9600 no
C56 H56B . .9600 no
C56 H56C . .9600 no
C57 C58 . 1.389(4) no
C57 C62 . 1.404(3) no
C58 C59 . 1.404(3) no
C59 C60 . 1.376(4) no
C59 H59 . .9300 no
C60 C61 . 1.381(4) no
C60 H60 . .9300 no
C61 C62 . 1.396(3) no
C61 H61 . .9300 no
C63 C64 . 1.490(4) no
C63 H63A . .9700 no
C63 H63B . .9700 no
C64 C65 . 1.505(4) no
C64 H64 . .9800 no
C65 H65A . .9700 no
C65 H65B . .9700 no
C66 C68 . 1.510(4) no
C66 C67 . 1.512(4) no
C67 H67A . .9600 no
C67 H67B . .9600 no
C67 H67C . .9600 no
C68 H68A . .9600 no
C68 H68B . .9600 no
C68 H68C . .9600 no
C69 C70 . 1.509(4) no
C69 H69A . .9700 no
C69 H69B . .9700 no
C70 C71 . 1.536(4) no
C70 H70 . .9800 no
C71 H71A . .9700 no
C71 H71B . .9700 no
C72 C73 . 1.502(5) no
C72 C74 . 1.507(5) no
C73 H73A . .9600 no
C73 H73B . .9600 no
C73 H73C . .9600 no
C74 H74A . .9600 no
C74 H74B . .9600 no
C74 H74C . .9600 no
C75 C76 . 1.398(4) no
C75 C80 . 1.399(3) no
C76 C77 . 1.401(4) no
C77 C78 . 1.378(4) no
C77 H77 . .9300 no
C78 C79 . 1.386(4) no
C78 H78 . .9300 no
C79 C80 . 1.408(4) no
C79 H79 . .9300 no
C81 C82 . 1.509(4) no
C81 H81A . .9700 no
C81 H81B . .9700 no
C82 C83 . 1.520(4) no
C82 H82 . .9800 no
C83 H83A . .9700 no
C83 H83B . .9700 no
C84 C85 . 1.502(4) no
C84 C86 . 1.514(4) no
C85 H85A . .9600 no
C85 H85B . .9600 no
C85 H85C . .9600 no
C86 H86A . .9600 no
C86 H86B . .9600 no
C86 H86C . .9600 no
C87 C88 . 1.505(4) no
C87 H87A . .9700 no
C87 H87B . .9700 no
C88 C89 . 1.530(4) no
C88 H88 . .9800 no
C89 H89A . .9700 no
C89 H89B . .9700 no
C90 C92 . 1.500(4) no
C90 C91 . 1.516(4) no
C91 H91A . .9600 no
C91 H91B . .9600 no
C91 H91C . .9600 no
C92 H92A . .9600 no
C92 H92B . .9600 no
C92 H92C . .9600 no
C94 C101 . 1.516(5) no
C94 C95 . 1.515(4) no
C94 H94 . .9800 no
C95 C100 . 1.384(4) no
C95 C96 . 1.391(4) no
C96 C97 . 1.389(4) no
C96 H96 . .9300 no
C97 C98 . 1.375(4) no
C97 H97 . .9300 no
C98 C99 . 1.383(4) no
C98 H98 . .9300 no
C99 C100 . 1.398(4) no
C99 H99 . .9300 no
C100 H100 . .9300 no
C101 H10A . .9600 no
C101 H10B . .9600 no
C101 H10C . .9600 no
C103 C104 . 1.523(4) no
C103 C110 . 1.530(4) no
C103 H103 . .9800 no
C104 C105 . 1.379(4) no
C104 C109 . 1.401(4) no
C105 C106 . 1.388(4) no
C105 H105 . .9300 no
C106 C107 . 1.388(5) no
C106 H106 . .9300 no
C107 C108 . 1.370(5) no
C107 H107 . .9300 no
C108 C109 . 1.395(5) no
C108 H108 . .9300 no
C109 H109 . .9300 no
C110 H11A . .9600 no
C110 H11B . .9600 no
C110 H11C . .9600 no
